data_1530010
loop_
_publ_author_name
'Gorbunova, Yu.E.'
'Linde, S.A.'
'Buslaev, Yu.A.'
'Pakhomov, V.I.'
'Kokunov, Yu.V.'

_publ_section_title
;
 Structure of crystalline oxofluoride compounds of tellurium(IV)
;
_journal_name_full
;
Koordinatsionnaya Khimiya (= Coordination Chemistry (USSR))
;
_journal_page_first 389
_journal_page_last 395
_journal_volume 8
_journal_year 1982
_chemical_formula_sum 'F3 K O Te'
_chemical_name_systematic 'K Te O F3'
_space_group_IT_number 4
_symmetry_space_group_name_Hall 'P 2yb'
_symmetry_space_group_name_H-M 'P 1 21 1'
_cell_angle_alpha 90
_cell_angle_beta 106.13
_cell_angle_gamma 90
_cell_formula_units_Z 2
_cell_length_a 4.937
_cell_length_b 6.746
_cell_length_c 7.764
_cell_volume 248.401
_citation_journal_id_ASTM KOKHDC
_cod_data_source_file Gorbunova_KOKHDC_1982_784.cif
_cod_data_source_block F3K1O1Te1
_cod_original_cell_volume 248.4007
_cod_original_formula_sum 'F3 K1 O1 Te1'
_cod_database_code 1530010

loop_
_symmetry_equiv_pos_as_xyz
x,y,z
-x,y+1/2,-z

loop_
_atom_site_label
_atom_site_type_symbol
_atom_site_fract_x
_atom_site_fract_y
_atom_site_fract_z
_atom_site_occupancy
_atom_site_U_iso_or_equiv
F3 F-1 0.425 0.035 0.372 1 0.0
Te1 Te+4 0.0676 0.1 0.1826 1 0.0
F1 F-1 0.058 0.82 0.204 1 0.0
O1 O-2 0.947 0.144 0.39 1 0.0
K1 K+1 0.631 0.586 0.288 1 0.0
F2 F-1 0.682 0.182 0.064 1 0.0
